data_4510161
loop_
_publ_author_name
'Bera, Santu'
'Jana, Poulami'
'Maity, Suman K.'
'Haldar, Debasish'

_publ_section_title
;
 Inhibition of Fibril Formation by Tyrosine Modification of
 Diphenylalanine: Crystallographic Insights
;
_journal_issue 3
_journal_name_full 'Crystal Growth &amp; Design'
_journal_page_first 1032
_journal_paper_doi 10.1021/cg4015042
_journal_volume 14
_journal_year 2014
_chemical_absolute_configuration syn
_chemical_formula_moiety 'C24 H30 N2 O6'
_chemical_formula_sum 'C24 H30 N2 O6'
_chemical_formula_weight 442.50
_chemical_name_systematic
; 
 ? 
;
_space_group_IT_number 4
_symmetry_cell_setting monoclinic
_symmetry_space_group_name_Hall 'P 2yb'
_symmetry_space_group_name_H-M 'P 1 21 1'
_atom_sites_solution_hydrogens geom
_atom_sites_solution_primary direct
_atom_sites_solution_secondary difmap
_audit_creation_method SHELXL-97
_cell_angle_alpha 90.00
_cell_angle_beta 90.01(2)
_cell_angle_gamma 90.00
_cell_formula_units_Z 2
_cell_length_a 5.071(1)
_cell_length_b 13.93(1)
_cell_length_c 16.36(1)
_cell_measurement_reflns_used 385
_cell_measurement_temperature 100(2)
_cell_measurement_theta_max 17.07
_cell_measurement_theta_min 2.49
_cell_volume 1155.7(11)
_computing_cell_refinement 'Bruker SAINT'
_computing_data_collection 'Bruker APEX2'
_computing_data_reduction 'Bruker SAINT'
_computing_molecular_graphics 'Bruker SHELXTL'
_computing_publication_material 'Bruker SHELXTL'
_computing_structure_refinement 'SHELXL-97 (Sheldrick, 2008)'
_computing_structure_solution 'SHELXS-97 (Sheldrick, 2008)'
_diffrn_ambient_temperature 100(2)
_diffrn_measured_fraction_theta_full 0.993
_diffrn_measured_fraction_theta_max 0.993
_diffrn_measurement_device_type 'Bruker APEX-II CCD'
_diffrn_measurement_method '\f and \w scans'
_diffrn_radiation_monochromator graphite
_diffrn_radiation_source 'fine-focus sealed tube'
_diffrn_radiation_type MoK\a
_diffrn_radiation_wavelength 0.71073
_diffrn_reflns_av_R_equivalents 0.1200
_diffrn_reflns_av_sigmaI/netI 0.1723
_diffrn_reflns_limit_h_max 5
_diffrn_reflns_limit_h_min -4
_diffrn_reflns_limit_k_max 15
_diffrn_reflns_limit_k_min -15
_diffrn_reflns_limit_l_max 18
_diffrn_reflns_limit_l_min -18
_diffrn_reflns_number 12031
_diffrn_reflns_theta_full 25
_diffrn_reflns_theta_max 25
_diffrn_reflns_theta_min 1.24
_exptl_absorpt_coefficient_mu 0.092
_exptl_absorpt_correction_T_max 0.984
_exptl_absorpt_correction_T_min 0.980
_exptl_absorpt_correction_type multi-scan
_exptl_absorpt_process_details '(SADABS; Bruker, 2008)'
_exptl_crystal_colour colourless
_exptl_crystal_density_diffrn 1.271
_exptl_crystal_density_meas 1.271
_exptl_crystal_density_method 'not measured'
_exptl_crystal_description needle
_exptl_crystal_F_000 472
_exptl_crystal_size_max 0.425
_exptl_crystal_size_mid 0.185
_exptl_crystal_size_min 0.177
_refine_diff_density_max 0.281
_refine_diff_density_min -0.271
_refine_diff_density_rms 0.063
_refine_ls_abs_structure_details 'Flack H D (1983), Acta Cryst. A39, 876-881'
_refine_ls_abs_structure_Flack 0.002(1)
_refine_ls_extinction_method none
_refine_ls_goodness_of_fit_ref 0.959
_refine_ls_hydrogen_treatment constr
_refine_ls_matrix_type full
_refine_ls_number_parameters 200
_refine_ls_number_reflns 3381
_refine_ls_number_restraints 1
_refine_ls_restrained_S_all 0.959
_refine_ls_R_factor_all 0.1486
_refine_ls_R_factor_gt 0.0680
_refine_ls_shift/su_max 0.000
_refine_ls_shift/su_mean 0.000
_refine_ls_structure_factor_coef Fsqd
_refine_ls_weighting_details 'calc w=1/[\s^2^(Fo^2^)+(0.0832P)^2^+0.0000P] where P=(Fo^2^+2Fc^2^)/3'
_refine_ls_weighting_scheme calc
_refine_ls_wR_factor_gt 0.1394
_refine_ls_wR_factor_ref 0.1939
_reflns_number_gt 1812
_reflns_number_total 3381
_reflns_threshold_expression >2sigma(I)
_cod_data_source_file cg4015042_si_002.cif
_cod_data_source_block sd
_cod_depositor_comments
;
The following automatic conversions were performed:

'_symmetry_cell_setting' value 'Monoclinic' changed to 'monoclinic'
according to
/usr/data/users/saulius/crontab/automatic-downloads/current/ACS/lib/dictionaries/cif_core.dic
dictionary named 'cif_core.dic' version 2.4.2 from 2011-04-26.

Automatic conversion script
Id: cif_fix_values 2281 2013-09-26 08:29:07Z andrius 
;
_cod_original_sg_symbol_H-M 'P2(1)   '
_cod_database_code 4510161

loop_
_symmetry_equiv_pos_as_xyz
'x, y, z'
'-x, y+1/2, -z'

loop_
_atom_site_label
_atom_site_type_symbol
_atom_site_fract_x
_atom_site_fract_y
_atom_site_fract_z
_atom_site_U_iso_or_equiv
_atom_site_adp_type
_atom_site_occupancy
_atom_site_symmetry_multiplicity
_atom_site_calc_flag
_atom_site_refinement_flags
O1 O 1.0433(10) 0.6565(3) 0.4730(3) 0.0361(15) Uani 1 1 d .
H1B H 1.1570 0.6726 0.4401 0.054 Uiso 1 1 calc R
O2 O 0.5360(8) 0.6067(4) 0.7656(3) 0.0371(14) Uani 1 1 d .
O3 O 0.2238(9) 0.7121(4) 0.8118(3) 0.0342(13) Uani 1 1 d .
O4 O 0.9643(10) 0.9327(4) 0.7669(3) 0.0383(14) Uani 1 1 d .
O5 O 0.5678(9) 1.1934(4) 0.6453(3) 0.0325(14) Uani 1 1 d .
O6 O 0.2659(9) 1.1249(4) 0.7256(3) 0.0308(13) Uani 1 1 d .
N1 N 0.5340(10) 0.9606(4) 0.7355(4) 0.0255(15) Uani 1 1 d .
H1 H 0.3728 0.9502 0.7492 0.031 Uiso 1 1 calc R
N2 N 0.6607(11) 0.7497(4) 0.8075(4) 0.0257(15) Uani 1 1 d .
H2 H 0.8150 0.7306 0.7929 0.031 Uiso 1 1 calc R
C1 C 0.4196(19) 0.6643(7) 1.0948(6) 0.053(3) Uani 1 1 d .
H1A H 0.3363 0.6231 1.1313 0.063 Uiso 1 1 calc R
C2 C 0.6343(19) 0.6318(7) 1.0507(6) 0.051(2) Uani 1 1 d .
H2A H 0.6968 0.5695 1.0576 0.061 Uiso 1 1 calc R
C3 C 0.7553(16) 0.6946(6) 0.9957(5) 0.038(2) Uani 1 1 d .
H3 H 0.8984 0.6736 0.9650 0.046 Uiso 1 1 calc R
C4 C 0.6648(15) 0.7879(6) 0.9863(5) 0.034(2) Uani 1 1 d .
C5 C 0.7792(14) 0.8540(5) 0.9218(5) 0.0283(19) Uani 1 1 d .
H5A H 0.7711 0.9198 0.9410 0.034 Uiso 1 1 calc R
H5B H 0.9629 0.8379 0.9127 0.034 Uiso 1 1 calc R
C6 C 0.6302(13) 0.8454(5) 0.8427(4) 0.0253(18) Uani 1 1 d .
H6 H 0.4426 0.8569 0.8534 0.030 Uiso 1 1 calc R
C7 C 0.7259(15) 0.9182(5) 0.7789(5) 0.0293(19) Uani 1 1 d .
C8 C 0.5863(13) 1.0231(5) 0.6669(4) 0.0240(19) Uani 1 1 d .
H8 H 0.7779 1.0284 0.6604 0.029 Uiso 1 1 calc R
C9 C 0.4711(14) 0.9799(6) 0.5868(5) 0.0320(19) Uani 1 1 d .
H9A H 0.2891 0.9614 0.5960 0.038 Uiso 1 1 calc R
H9B H 0.4729 1.0286 0.5444 0.038 Uiso 1 1 calc R
C10 C 0.6248(14) 0.8935(5) 0.5578(4) 0.0244(18) Uani 1 1 d .
C11 C 0.8378(14) 0.9061(5) 0.5052(4) 0.0257(19) Uani 1 1 d .
H11 H 0.8855 0.9678 0.4894 0.031 Uiso 1 1 calc R
C12 C 0.9802(14) 0.8283(6) 0.4759(4) 0.0286(19) Uani 1 1 d .
H12 H 1.1200 0.8376 0.4399 0.034 Uiso 1 1 calc R
C13 C 0.9118(13) 0.7370(5) 0.5007(4) 0.0260(19) Uani 1 1 d .
C14 C 0.5178(16) 0.4529(6) 0.7074(7) 0.068(3) Uani 1 1 d .
H14A H 0.6164 0.4780 0.6621 0.102 Uiso 1 1 calc R
H14B H 0.4111 0.4002 0.6893 0.102 Uiso 1 1 calc R
H14C H 0.6373 0.4312 0.7490 0.102 Uiso 1 1 calc R
C15 C 0.3407(15) 0.5316(6) 0.7422(5) 0.036(2) Uani 1 1 d .
C16 C 0.1594(15) 0.5714(6) 0.6764(5) 0.040(2) Uani 1 1 d .
H16A H 0.0484 0.6202 0.6995 0.060 Uiso 1 1 calc R
H16B H 0.0519 0.5206 0.6549 0.060 Uiso 1 1 calc R
H16C H 0.2634 0.5986 0.6332 0.060 Uiso 1 1 calc R
C17 C 0.1946(16) 0.4984(6) 0.8198(5) 0.047(2) Uani 1 1 d .
H17A H 0.3206 0.4838 0.8618 0.071 Uiso 1 1 calc R
H17B H 0.0929 0.4420 0.8076 0.071 Uiso 1 1 calc R
H17C H 0.0793 0.5485 0.8383 0.071 Uiso 1 1 calc R
C18 C 0.4536(15) 0.6908(5) 0.7973(4) 0.0257(18) Uani 1 1 d .
C19 C 0.5598(13) 0.8017(5) 0.5818(4) 0.0280(19) Uani 1 1 d .
H19 H 0.4187 0.7922 0.6172 0.034 Uiso 1 1 calc R
C20 C 0.7028(13) 0.7228(6) 0.5537(4) 0.0284(19) Uani 1 1 d .
H20 H 0.6580 0.6612 0.5705 0.034 Uiso 1 1 calc R
C21 C 0.4766(14) 1.1220(6) 0.6783(4) 0.0268(18) Uani 1 1 d .
C22 C 0.1489(14) 1.2184(6) 0.7393(5) 0.036(2) Uani 1 1 d .
H22A H 0.2631 1.2560 0.7734 0.054 Uiso 1 1 calc R
H22B H -0.0189 1.2108 0.7657 0.054 Uiso 1 1 calc R
H22C H 0.1249 1.2504 0.6878 0.054 Uiso 1 1 calc R
C23 C 0.3279(17) 0.7554(7) 1.0857(5) 0.046(2) Uani 1 1 d .
H23 H 0.1828 0.7760 1.1157 0.055 Uiso 1 1 calc R
C24 C 0.4498(15) 0.8161(6) 1.0326(5) 0.040(2) Uani 1 1 d .
H24 H 0.3867 0.8784 1.0273 0.048 Uiso 1 1 calc R

loop_
_atom_site_aniso_label
_atom_site_aniso_U_11
_atom_site_aniso_U_22
_atom_site_aniso_U_33
_atom_site_aniso_U_23
_atom_site_aniso_U_13
_atom_site_aniso_U_12
O1 0.035(4) 0.027(3) 0.046(4) 0.000(3) 0.017(3) 0.003(3)
O2 0.019(3) 0.025(3) 0.068(4) -0.013(3) 0.001(2) -0.003(3)
O3 0.020(3) 0.035(3) 0.048(3) -0.002(3) 0.002(2) 0.000(3)
O4 0.018(3) 0.044(4) 0.053(4) 0.012(3) 0.004(2) -0.006(2)
O5 0.026(3) 0.030(3) 0.042(3) 0.001(3) 0.004(2) -0.001(3)
O6 0.032(3) 0.023(3) 0.037(3) -0.002(3) 0.010(3) 0.002(2)
N1 0.015(3) 0.024(4) 0.037(4) 0.006(3) 0.004(3) -0.001(3)
N2 0.016(3) 0.025(4) 0.035(4) 0.001(3) 0.001(3) 0.002(3)
C1 0.059(7) 0.057(7) 0.042(6) 0.006(5) -0.011(5) -0.016(5)
C2 0.065(6) 0.037(6) 0.052(6) 0.000(5) -0.017(5) 0.001(5)
C3 0.040(5) 0.035(6) 0.039(5) 0.004(5) -0.006(4) -0.001(4)
C4 0.031(5) 0.039(6) 0.032(5) -0.001(4) -0.012(4) -0.006(4)
C5 0.023(4) 0.026(5) 0.036(5) -0.007(4) -0.001(3) -0.009(3)
C6 0.017(4) 0.022(4) 0.038(5) 0.001(4) 0.002(3) 0.003(3)
C7 0.032(5) 0.015(4) 0.041(5) 0.002(4) 0.001(4) -0.005(4)
C8 0.019(4) 0.023(5) 0.029(5) 0.000(4) 0.006(3) 0.002(3)
C9 0.032(4) 0.032(5) 0.033(5) -0.005(4) -0.006(4) -0.001(4)
C10 0.029(5) 0.020(4) 0.024(4) -0.003(4) -0.009(4) 0.002(4)
C11 0.026(4) 0.017(4) 0.034(5) 0.001(4) 0.005(4) 0.003(3)
C12 0.027(4) 0.032(5) 0.027(5) -0.003(4) 0.003(3) -0.004(4)
C13 0.027(5) 0.027(5) 0.024(4) -0.003(4) 0.000(4) 0.008(4)
C14 0.037(5) 0.025(6) 0.142(10) -0.036(6) -0.001(6) -0.010(4)
C15 0.026(5) 0.029(5) 0.051(6) -0.011(4) 0.007(4) -0.011(4)
C16 0.035(5) 0.041(6) 0.043(5) -0.012(5) 0.004(4) -0.003(4)
C17 0.042(5) 0.041(6) 0.058(6) 0.007(5) -0.003(4) -0.019(4)
C18 0.030(5) 0.021(5) 0.026(4) -0.002(4) -0.002(3) 0.000(4)
C19 0.023(4) 0.026(5) 0.035(5) -0.004(4) 0.002(3) 0.004(4)
C20 0.026(4) 0.031(5) 0.028(4) 0.001(4) 0.002(4) -0.007(4)
C21 0.024(4) 0.028(5) 0.028(5) -0.004(4) -0.002(4) -0.001(4)
C22 0.032(5) 0.030(5) 0.045(5) 0.000(4) 0.010(4) 0.003(4)
C23 0.044(6) 0.058(7) 0.035(5) 0.002(5) 0.000(4) 0.006(5)
C24 0.048(6) 0.045(6) 0.027(5) 0.007(5) -0.001(4) -0.007(5)

loop_
_atom_type_symbol
_atom_type_description
_atom_type_scat_dispersion_real
_atom_type_scat_dispersion_imag
_atom_type_scat_source
C C 0.0033 0.0016 'International Tables Vol C Tables 4.2.6.8 and 6.1.1.4'
H H 0.0000 0.0000 'International Tables Vol C Tables 4.2.6.8 and 6.1.1.4'
N N 0.0061 0.0033 'International Tables Vol C Tables 4.2.6.8 and 6.1.1.4'
O O 0.0106 0.0060 'International Tables Vol C Tables 4.2.6.8 and 6.1.1.4'

loop_
_geom_angle_atom_site_label_1
_geom_angle_atom_site_label_2
_geom_angle_atom_site_label_3
_geom_angle
C13 O1 H1B 109.5
C18 O2 C15 120.2(6)
C21 O6 C22 116.7(6)
C7 N1 C8 122.9(6)
C7 N1 H1 118.5
C8 N1 H1 118.5
C18 N2 C6 121.6(6)
C18 N2 H2 119.2
C6 N2 H2 119.2
C23 C1 C2 121.2(9)
C23 C1 H1A 119.4
C2 C1 H1A 119.4
C1 C2 C3 118.4(9)
C1 C2 H2A 120.8
C3 C2 H2A 120.8
C4 C3 C2 120.9(8)
C4 C3 H3 119.6
C2 C3 H3 119.6
C24 C4 C3 117.8(8)
C24 C4 C5 120.6(7)
C3 C4 C5 121.4(7)
C6 C5 C4 111.0(6)
C6 C5 H5A 109.4
C4 C5 H5A 109.4
C6 C5 H5B 109.4
C4 C5 H5B 109.4
H5A C5 H5B 108.0
N2 C6 C5 111.0(6)
N2 C6 C7 107.5(6)
C5 C6 C7 112.0(6)
N2 C6 H6 108.7
C5 C6 H6 108.7
C7 C6 H6 108.7
O4 C7 N1 123.4(7)
O4 C7 C6 121.6(7)
N1 C7 C6 114.9(6)
N1 C8 C21 112.9(6)
N1 C8 C9 110.7(6)
C21 C8 C9 108.7(6)
N1 C8 H8 108.1
C21 C8 H8 108.1
C9 C8 H8 108.1
C10 C9 C8 112.2(6)
C10 C9 H9A 109.2
C8 C9 H9A 109.2
C10 C9 H9B 109.2
C8 C9 H9B 109.2
H9A C9 H9B 107.9
C19 C10 C11 118.6(7)
C19 C10 C9 121.8(7)
C11 C10 C9 119.6(7)
C12 C11 C10 121.3(7)
C12 C11 H11 119.3
C10 C11 H11 119.3
C13 C12 C11 119.1(7)
C13 C12 H12 120.4
C11 C12 H12 120.4
C12 C13 O1 122.0(6)
C12 C13 C20 120.6(7)
O1 C13 C20 117.3(7)
C15 C14 H14A 109.5
C15 C14 H14B 109.5
H14A C14 H14B 109.5
C15 C14 H14C 109.5
H14A C14 H14C 109.5
H14B C14 H14C 109.5
O2 C15 C16 109.1(7)
O2 C15 C14 102.0(5)
C16 C15 C14 110.7(7)
O2 C15 C17 108.6(7)
C16 C15 C17 113.7(6)
C14 C15 C17 112.0(8)
C15 C16 H16A 109.5
C15 C16 H16B 109.5
H16A C16 H16B 109.5
C15 C16 H16C 109.5
H16A C16 H16C 109.5
H16B C16 H16C 109.5
C15 C17 H17A 109.5
C15 C17 H17B 109.5
H17A C17 H17B 109.5
C15 C17 H17C 109.5
H17A C17 H17C 109.5
H17B C17 H17C 109.5
O3 C18 N2 124.8(7)
O3 C18 O2 125.4(7)
N2 C18 O2 109.7(6)
C10 C19 C20 120.9(7)
C10 C19 H19 119.6
C20 C19 H19 119.6
C13 C20 C19 119.5(7)
C13 C20 H20 120.3
C19 C20 H20 120.3
O5 C21 O6 122.7(7)
O5 C21 C8 123.6(6)
O6 C21 C8 113.7(7)
O6 C22 H22A 109.5
O6 C22 H22B 109.5
H22A C22 H22B 109.5
O6 C22 H22C 109.5
H22A C22 H22C 109.5
H22B C22 H22C 109.5
C1 C23 C24 119.6(9)
C1 C23 H23 120.2
C24 C23 H23 120.2
C23 C24 C4 122.0(9)
C23 C24 H24 119.0
C4 C24 H24 119.0

loop_
_geom_bond_atom_site_label_1
_geom_bond_atom_site_label_2
_geom_bond_distance
O1 C13 1.382(8)
O1 H1B 0.8200
O2 C18 1.348(8)
O2 C15 1.491(9)
O3 C18 1.226(8)
O4 C7 1.241(8)
O5 C21 1.222(8)
O6 C21 1.320(8)
O6 C22 1.449(9)
N1 C7 1.342(9)
N1 C8 1.446(9)
N1 H1 0.8600
N2 C18 1.344(8)
N2 C6 1.462(9)
N2 H2 0.8600
C1 C23 1.359(12)
C1 C2 1.382(12)
C1 H1A 0.9300
C2 C3 1.398(11)
C2 H2A 0.9300
C3 C4 1.387(11)
C3 H3 0.9300
C4 C24 1.385(11)
C4 C5 1.517(10)
C5 C6 1.503(10)
C5 H5A 0.9700
C5 H5B 0.9700
C6 C7 1.534(10)
C6 H6 0.9800
C8 C21 1.499(10)
C8 C9 1.556(10)
C8 H8 0.9800
C9 C10 1.510(10)
C9 H9A 0.9700
C9 H9B 0.9700
C10 C19 1.379(10)
C10 C11 1.392(10)
C11 C12 1.388(10)
C11 H11 0.9300
C12 C13 1.380(10)
C12 H12 0.9300
C13 C20 1.384(9)
C14 C15 1.527(11)
C14 H14A 0.9600
C14 H14B 0.9600
C14 H14C 0.9600
C15 C16 1.521(11)
C15 C17 1.541(11)
C16 H16A 0.9600
C16 H16B 0.9600
C16 H16C 0.9600
C17 H17A 0.9600
C17 H17B 0.9600
C17 H17C 0.9600
C19 C20 1.394(10)
C19 H19 0.9300
C20 H20 0.9300
C22 H22A 0.9600
C22 H22B 0.9600
C22 H22C 0.9600
C23 C24 1.361(11)
C23 H23 0.9300
C24 H24 0.9300
